data_7234996
loop_
_publ_author_name
'Dufaye, Maxime'
'Martin, Nicolas P.'
'Duval, Sylvain'
'Volkringer, Christophe'
'Ikeda-Ohno, Atsushi'
'Loiseau, Thierry'

_publ_section_title
;
 Time-controlled synthesis of the 3D coordination polymer U(1,2,3-Hbtc)2
 followed by the formation of molecular poly-oxo cluster {U14} containing
 hemimellitate uranium(iv)
;
_journal_issue 40
_journal_name_full 'RSC Advances'
_journal_page_first 22795
_journal_paper_doi 10.1039/C9RA03707A
_journal_volume 9
_journal_year 2019
_chemical_formula_moiety '0.125(C144 H64 O96 U8), 0.125(C8 N4)'
_chemical_formula_sum 'C19 H8 N0.5 O12 U'
_chemical_formula_weight 673.29
_space_group_crystal_system tetragonal
_space_group_IT_number 88
_space_group_name_Hall '-I 4ad'
_space_group_name_H-M_alt 'I 41/a :2'
_atom_sites_solution_hydrogens geom
_audit_creation_date 2019-07-03
_audit_creation_method
;
Olex2 1.2
(compiled 2018.05.29 svn.r3508 for OlexSys, GUI svn.r5506)
;
_audit_update_record
;
2019-07-11 deposited with the CCDC.	2019-07-15 downloaded from the CCDC.
;
_cell_angle_alpha 90
_cell_angle_beta 90
_cell_angle_gamma 90
_cell_formula_units_Z 8
_cell_length_a 11.7099(16)
_cell_length_b 11.7099(16)
_cell_length_c 27.227(4)
_cell_measurement_reflns_used 8387
_cell_measurement_temperature 299.92
_cell_measurement_theta_max 26.146
_cell_measurement_theta_min 2.837
_cell_volume 3733.4(9)
_computing_molecular_graphics 'Olex2 (Dolomanov et al., 2009)'
_computing_publication_material 'Olex2 (Dolomanov et al., 2009)'
_computing_structure_refinement 'XL (Sheldrick, 2008)'
_diffrn_ambient_temperature 299.92
_diffrn_detector 'Bruker APEX2 area detector'
_diffrn_detector_area_resol_mean 7.9
_diffrn_detector_type 'CCD area detector'
_diffrn_measured_fraction_theta_full 1.000
_diffrn_measured_fraction_theta_max 0.995
_diffrn_measurement_device 'three-circle diffractometer'
_diffrn_measurement_device_type 'Bruker APEX-II CCD'
_diffrn_measurement_method '\w and \f scans'
_diffrn_radiation_monochromator 'mirror optics'
_diffrn_radiation_probe x-ray
_diffrn_radiation_type MoK\a
_diffrn_radiation_wavelength 0.71073
_diffrn_reflns_av_R_equivalents 0.0630
_diffrn_reflns_av_unetI/netI 0.0307
_diffrn_reflns_Laue_measured_fraction_full 1.000
_diffrn_reflns_Laue_measured_fraction_max 0.995
_diffrn_reflns_limit_h_max 15
_diffrn_reflns_limit_h_min -15
_diffrn_reflns_limit_k_max 15
_diffrn_reflns_limit_k_min -15
_diffrn_reflns_limit_l_max 36
_diffrn_reflns_limit_l_min -36
_diffrn_reflns_number 40345
_diffrn_reflns_point_group_measured_fraction_full 1.000
_diffrn_reflns_point_group_measured_fraction_max 0.995
_diffrn_reflns_theta_full 26.000
_diffrn_reflns_theta_max 28.361
_diffrn_reflns_theta_min 1.893
_diffrn_source 'microfocus sealed X-ray tube'
_diffrn_source_type 'Incoatec I\ms'
_exptl_absorpt_coefficient_mu 8.769
_exptl_absorpt_correction_T_max 0.710
_exptl_absorpt_correction_T_min 0.499
_exptl_absorpt_correction_type multi-scan
_exptl_absorpt_process_details
'SADABS-2014/5 (Bruker, 2014/5) was used for absorption correction. wR2(int) was 0.1266 before and  0.0849 after correction. The Ratio of minimum to maximum transmission is 0.8675. The\I/2 correction factor is 0.00150.'
_exptl_crystal_colour green
_exptl_crystal_colour_primary green
_exptl_crystal_density_diffrn 2.396
_exptl_crystal_description block
_exptl_crystal_F_000 2508
_exptl_crystal_size_max 0.092
_exptl_crystal_size_mid 0.075
_exptl_crystal_size_min 0.042
_refine_diff_density_max 0.507
_refine_diff_density_min -0.580
_refine_diff_density_rms 0.115
_refine_ls_extinction_method none
_refine_ls_goodness_of_fit_ref 1.024
_refine_ls_hydrogen_treatment constr
_refine_ls_matrix_type full
_refine_ls_number_parameters 147
_refine_ls_number_reflns 2335
_refine_ls_number_restraints 0
_refine_ls_restrained_S_all 1.024
_refine_ls_R_factor_all 0.0407
_refine_ls_R_factor_gt 0.0208
_refine_ls_shift/su_max 0.000
_refine_ls_shift/su_mean 0.000
_refine_ls_structure_factor_coef Fsqd
_refine_ls_weighting_details 'w=1/[\s^2^(Fo^2^)+(0.0177P)^2^+10.1412P] where P=(Fo^2^+2Fc^2^)/3'
_refine_ls_weighting_scheme calc
_refine_ls_wR_factor_gt 0.0422
_refine_ls_wR_factor_ref 0.0471
_reflns_Friedel_coverage 0.000
_reflns_number_gt 1660
_reflns_number_total 2335
_reflns_threshold_expression 'I > 2\s(I)'
_cod_data_source_file c9ra03707a2.cif
_cod_data_source_block tetrai41a
_cod_original_cell_volume 3733.4(12)
_cod_original_sg_symbol_H-M 'I 41/a'
_cod_original_formula_sum 'C19 H8 N0.50 O12 U'
_cod_database_code 7234996
_shelx_shelxl_version_number 2014/7
_shelx_space_group_comment
;
The symmetry employed for this shelxl refinement is uniquely defined
by the following loop, which should always be used as a source of
symmetry information in preference to the above space-group names.
They are only intended as comments.
;
_shelx_estimated_absorpt_t_max 0.710
_shelx_estimated_absorpt_t_min 0.499
_olex2_refinement_description
;
1. Fixed Uiso
 At 1.2 times of:
  All C(H) groups
 At 1.5 times of:
  All O(H) groups
2. Others
 Fixed Sof: C10(0.25) C11(0.25)
3.a Aromatic/amide H refined with riding coordinates:
 C3(H3), C4(H4), C9(H9)
3.b Idealised tetrahedral OH refined as rotating group:
 O5(H5)
;
_olex2_submission_special_instructions 'No special instructions were received'

loop_
_space_group_symop_operation_xyz
'x, y, z'
'-x+1/2, -y, z+1/2'
'-y+3/4, x+1/4, z+1/4'
'y+3/4, -x+3/4, z+3/4'
'x+1/2, y+1/2, z+1/2'
'-x+1, -y+1/2, z+1'
'-y+5/4, x+3/4, z+3/4'
'y+5/4, -x+5/4, z+5/4'
'-x, -y, -z'
'x-1/2, y, -z-1/2'
'y-3/4, -x-1/4, -z-1/4'
'-y-3/4, x-3/4, -z-3/4'
'-x+1/2, -y+1/2, -z+1/2'
'x, y+1/2, -z'
'y-1/4, -x+1/4, -z+1/4'
'-y-1/4, x-1/4, -z-1/4'

loop_
_atom_site_label
_atom_site_type_symbol
_atom_site_fract_x
_atom_site_fract_y
_atom_site_fract_z
_atom_site_U_iso_or_equiv
_atom_site_adp_type
_atom_site_occupancy
_atom_site_site_symmetry_order
_atom_site_calc_flag
_atom_site_refinement_flags_posn
_atom_site_refinement_flags_adp
_atom_site_refinement_flags_occupancy
U1 U 0.5000 0.7500 0.04122(2) 0.01871(6) Uani 1 2 d S T P
O1 O 0.6688(2) 0.6961(2) -0.00603(10) 0.0303(7) Uani 1 1 d . . .
O5 O 0.7263(4) 0.5638(3) -0.05728(11) 0.0544(10) Uani 1 1 d . . .
H5 H 0.7304 0.5272 -0.0317 0.082 Uiso 1 1 calc GR . .
C2 C 0.6700(3) 0.7373(3) -0.09221(14) 0.0254(9) Uani 1 1 d . . .
C1 C 0.6898(4) 0.6638(3) -0.04807(15) 0.0285(9) Uani 1 1 d . . .
C3 C 0.6762(4) 0.6897(4) -0.13875(15) 0.0350(11) Uani 1 1 d . . .
H3 H 0.6984 0.6139 -0.1426 0.042 Uiso 1 1 calc R . .
C4 C 0.6494(4) 0.7547(4) -0.17950(16) 0.0389(11) Uani 1 1 d . . .
H4 H 0.6530 0.7226 -0.2107 0.047 Uiso 1 1 calc R . .
N1 N 1.0000 0.7500 -0.1250 0.209(10) Uiso 1 4 d S T P
C9 C 0.6174(4) 0.8670(4) -0.17388(14) 0.0306(10) Uani 1 1 d . . .
H9 H 0.5979 0.9095 -0.2015 0.037 Uiso 1 1 calc R . .
C8 C 0.6134(3) 0.9183(3) -0.12793(14) 0.0215(7) Uani 1 1 d . . .
C7 C 0.6418(3) 0.8536(3) -0.08672(13) 0.0214(8) Uani 1 1 d . . .
C6 C 0.6438(4) 0.9060(3) -0.03591(14) 0.0258(9) Uani 1 1 d . . .
O4 O 0.5543(3) 0.8935(2) -0.01044(10) 0.0316(7) Uani 1 1 d . . .
O6 O 0.7329(3) 0.9532(2) -0.02275(10) 0.0333(7) Uani 1 1 d . . .
O2 O 0.5658(2) 1.0819(2) -0.08149(9) 0.0288(7) Uani 1 1 d . . .
C5 C 0.5765(3) 1.0404(3) -0.12333(14) 0.0200(7) Uani 1 1 d . . .
O3 O 0.5586(2) 1.0967(2) -0.16194(10) 0.0314(7) Uani 1 1 d . . .
C10 C 1.0000 0.7500 -0.0848(11) 0.107(8) Uiso 0.5 2 d S T P
C11 C 1.0000 0.7500 -0.0498(13) 0.151(12) Uiso 0.5 2 d S T P

loop_
_atom_site_aniso_label
_atom_site_aniso_U_11
_atom_site_aniso_U_22
_atom_site_aniso_U_33
_atom_site_aniso_U_23
_atom_site_aniso_U_13
_atom_site_aniso_U_12
U1 0.02328(13) 0.02124(13) 0.01160(9) 0.000 0.000 0.00211(10)
O1 0.0408(18) 0.0292(16) 0.0211(15) 0.0013(12) 0.0041(13) 0.0111(13)
O5 0.102(3) 0.0300(18) 0.0316(17) 0.0090(15) 0.024(2) 0.0293(19)
C2 0.033(2) 0.022(2) 0.021(2) 0.0008(16) 0.0049(17) -0.0012(17)
C1 0.033(2) 0.023(2) 0.030(2) 0.0016(17) 0.0067(18) 0.0050(18)
C3 0.051(3) 0.023(2) 0.031(2) -0.0036(18) 0.004(2) 0.001(2)
C4 0.055(3) 0.037(3) 0.025(2) -0.009(2) 0.005(2) -0.002(2)
C9 0.040(3) 0.033(2) 0.019(2) 0.0027(18) 0.0005(18) -0.002(2)
C8 0.0253(19) 0.0196(17) 0.0198(18) -0.0003(17) 0.0064(18) -0.0027(14)
C7 0.022(2) 0.021(2) 0.0205(19) 0.0001(16) 0.0073(16) -0.0024(15)
C6 0.040(3) 0.017(2) 0.020(2) 0.0029(16) 0.0018(18) 0.0084(18)
O4 0.0466(19) 0.0268(16) 0.0212(14) 0.0079(12) 0.0139(14) 0.0091(14)
O6 0.0437(19) 0.0285(16) 0.0275(15) -0.0067(13) -0.0080(14) 0.0003(14)
O2 0.0421(18) 0.0246(15) 0.0197(14) -0.0030(12) 0.0033(12) 0.0077(13)
C5 0.0197(17) 0.0218(18) 0.0186(17) 0.0000(17) -0.0018(17) -0.0012(14)
O3 0.0379(18) 0.0322(17) 0.0241(15) 0.0087(13) -0.0038(13) 0.0048(13)

loop_
_atom_type_symbol
_atom_type_description
_atom_type_scat_dispersion_real
_atom_type_scat_dispersion_imag
_atom_type_scat_source
C C 0.0033 0.0016 'International Tables Vol C Tables 4.2.6.8 and 6.1.1.4'
H H 0.0000 0.0000 'International Tables Vol C Tables 4.2.6.8 and 6.1.1.4'
N N 0.0061 0.0033 'International Tables Vol C Tables 4.2.6.8 and 6.1.1.4'
O O 0.0106 0.0060 'International Tables Vol C Tables 4.2.6.8 and 6.1.1.4'
U U -9.6767 9.6646 'International Tables Vol C Tables 4.2.6.8 and 6.1.1.4'

loop_
_geom_angle_atom_site_label_1
_geom_angle_atom_site_label_2
_geom_angle_atom_site_label_3
_geom_angle
_geom_angle_site_symmetry_1
_geom_angle_site_symmetry_3
O1 U1 O1 116.41(13) 6_564 .
O4 U1 O1 68.90(10) 6_564 6_564
O4 U1 O1 73.17(11) 6_564 .
O4 U1 O1 73.17(11) . 6_564
O4 U1 O1 68.90(10) . .
O4 U1 O4 103.89(14) 6_564 .
O4 U1 O2 76.42(9) 6_564 14_545
O4 U1 O2 143.36(10) 6_564 9_675
O4 U1 O2 76.42(9) . 9_675
O4 U1 O2 143.36(10) . 14_545
O4 U1 O3 84.54(11) . 3_655
O4 U1 O3 140.98(10) 6_564 3_655
O4 U1 O3 84.54(11) 6_564 8_354
O4 U1 O3 140.98(10) . 8_354
O2 U1 O1 135.91(10) 9_675 .
O2 U1 O1 135.91(10) 14_545 6_564
O2 U1 O1 76.52(9) 14_545 .
O2 U1 O1 76.52(9) 9_675 6_564
O2 U1 O2 125.17(13) 9_675 14_545
O3 U1 O1 147.62(10) 8_354 .
O3 U1 O1 74.83(10) 8_354 6_564
O3 U1 O1 147.61(10) 3_655 6_564
O3 U1 O1 74.83(10) 3_655 .
O3 U1 O2 74.91(11) 3_655 14_545
O3 U1 O2 75.59(11) 3_655 9_675
O3 U1 O2 75.59(11) 8_354 14_545
O3 U1 O2 74.91(11) 8_354 9_675
O3 U1 O3 112.85(14) 3_655 8_354
C1 O1 U1 137.0(3) . .
C3 C2 C1 119.7(4) . .
C3 C2 C7 119.9(4) . .
C7 C2 C1 120.5(3) . .
O1 C1 O5 122.2(4) . .
O1 C1 C2 122.7(4) . .
O5 C1 C2 115.0(4) . .
C4 C3 C2 120.0(4) . .
C9 C4 C3 120.0(4) . .
C10 N1 C10 180.0 11_675 .
C4 C9 C8 121.5(4) . .
C9 C8 C7 118.8(3) . .
C9 C8 C5 119.8(4) . .
C7 C8 C5 121.3(3) . .
C2 C7 C6 119.0(3) . .
C8 C7 C2 119.7(3) . .
C8 C7 C6 121.3(3) . .
O4 C6 C7 116.2(4) . .
O6 C6 C7 117.4(4) . .
O6 C6 O4 126.4(4) . .
C6 O4 U1 130.8(2) . .
C5 O2 U1 140.9(2) . 9_675
O2 C5 C8 118.5(3) . .
O2 C5 O3 122.9(3) . .
O3 C5 C8 118.6(3) . .
C5 O3 U1 156.8(3) . 7_554
C11 C10 N1 180.0 . .

loop_
_geom_bond_atom_site_label_1
_geom_bond_atom_site_label_2
_geom_bond_distance
_geom_bond_site_symmetry_2
U1 O1 2.442(3) .
U1 O1 2.442(3) 6_564
U1 O4 2.282(3) .
U1 O4 2.282(3) 6_564
U1 O2 2.381(3) 9_675
U1 O2 2.381(3) 14_545
U1 O3 2.306(3) 3_655
U1 O3 2.306(3) 8_354
O1 C1 1.230(5) .
O5 C1 1.272(5) .
C2 C1 1.496(5) .
C2 C3 1.386(6) .
C2 C7 1.409(5) .
C3 C4 1.382(6) .
C4 C9 1.376(6) .
N1 C10 1.09(3) 11_675
N1 C10 1.09(3) .
C9 C8 1.389(5) .
C8 C7 1.394(5) .
C8 C5 1.499(5) .
C7 C6 1.513(5) .
C6 O4 1.264(5) .
C6 O6 1.235(5) .
O2 U1 2.381(3) 9_675
O2 C5 1.245(4) .
C5 O3 1.259(4) .
O3 U1 2.306(3) 7_554
C10 C11 0.95(4) .

loop_
_geom_torsion_atom_site_label_1
_geom_torsion_atom_site_label_2
_geom_torsion_atom_site_label_3
_geom_torsion_atom_site_label_4
_geom_torsion
_geom_torsion_site_symmetry_1
_geom_torsion_site_symmetry_4
U1 O1 C1 O5 -112.8(5) . .
U1 O1 C1 C2 64.6(6) . .
U1 O2 C5 C8 -172.9(3) 9_675 .
U1 O2 C5 O3 7.7(6) 9_675 .
C2 C3 C4 C9 0.5(7) . .
C2 C7 C6 O4 -84.6(5) . .
C2 C7 C6 O6 93.1(4) . .
C1 C2 C3 C4 175.0(4) . .
C1 C2 C7 C8 -174.2(4) . .
C1 C2 C7 C6 6.2(6) . .
C3 C2 C1 O1 -168.7(4) . .
C3 C2 C1 O5 8.9(6) . .
C3 C2 C7 C8 4.0(6) . .
C3 C2 C7 C6 -175.7(4) . .
C3 C4 C9 C8 1.4(7) . .
C4 C9 C8 C7 -0.5(6) . .
C4 C9 C8 C5 -179.2(4) . .
C9 C8 C7 C2 -2.1(6) . .
C9 C8 C7 C6 177.5(4) . .
C9 C8 C5 O2 174.9(4) . .
C9 C8 C5 O3 -5.7(5) . .
C8 C7 C6 O4 95.8(4) . .
C8 C7 C6 O6 -86.5(5) . .
C8 C5 O3 U1 172.1(5) . 7_554
C7 C2 C1 O1 9.4(6) . .
C7 C2 C1 O5 -173.0(4) . .
C7 C2 C3 C4 -3.1(7) . .
C7 C8 C5 O2 -3.7(5) . .
C7 C8 C5 O3 175.7(3) . .
C7 C6 O4 U1 87.6(4) . .
O6 C6 O4 U1 -89.9(5) . .
O2 C5 O3 U1 -8.5(9) . 7_554
C5 C8 C7 C2 176.5(3) . .
C5 C8 C7 C6 -3.9(5) . .
